data_4349286
loop_
_publ_author_name
'Hayashi, Mikihiro'
'Otsubo, Kazuya'
'Maesato, Mitsuhiko'
'Komatsu, Tokutaro'
'Sugimoto, Kunihisa'
'Fujiwara, Akihiko'
'Kitagawa, Hiroshi'

_publ_section_title
;
 An Electrically Conductive Single-Component Donor-Acceptor-Donor
 Aggregate with Hydrogen-Bonding Lattice.
;
_journal_issue 24
_journal_name_full 'Inorganic chemistry'
_journal_page_first 13027
_journal_page_last 13034
_journal_paper_doi 10.1021/acs.inorgchem.6b02301
_journal_volume 55
_journal_year 2016
_chemical_formula_moiety 'C10 N4 Ni2 S8'
_chemical_formula_sum 'C10 N4 Ni2 S8'
_chemical_formula_weight 550.04
_space_group_crystal_system triclinic
_space_group_IT_number 2
_space_group_name_Hall '-P 1'
_space_group_name_H-M_alt 'P -1'
_atom_sites_solution_primary direct
_atom_sites_solution_secondary difmap
_cell_angle_alpha 101.311(8)
_cell_angle_beta 90.999(8)
_cell_angle_gamma 94.437(8)
_cell_formula_units_Z 1
_cell_length_a 3.950(3)
_cell_length_b 10.125(7)
_cell_length_c 13.144(9)
_cell_measurement_reflns_used 1853
_cell_measurement_temperature 100
_cell_measurement_theta_max 26.51
_cell_measurement_theta_min 2.83
_cell_volume 513.6(6)
_computing_cell_refinement Unknown
_computing_data_collection Unknown
_computing_data_reduction Unknown
_computing_molecular_graphics 'CrystalStructure 4.2'
_computing_publication_material 'CrystalStructure 4.2 (Rigaku, 2015)'
_computing_structure_refinement 'SHELXL Version 2014/3 (Sheldrick, 2008)'
_computing_structure_solution 'SIR2004 (Burla, et al., 2005)'
_diffrn_ambient_temperature 100
_diffrn_measured_fraction_theta_full 0.995
_diffrn_measured_fraction_theta_max 0.988
_diffrn_measurement_device_type 'Bruker SMART APEXII CCD detector'
_diffrn_radiation_type 'Mo K\a'
_diffrn_radiation_wavelength 0.71075
_diffrn_reflns_av_R_equivalents 0.0363
_diffrn_reflns_Laue_measured_fraction_full 0.995
_diffrn_reflns_Laue_measured_fraction_max 0.988
_diffrn_reflns_limit_h_max 5
_diffrn_reflns_limit_h_min -5
_diffrn_reflns_limit_k_max 12
_diffrn_reflns_limit_k_min -12
_diffrn_reflns_limit_l_max 16
_diffrn_reflns_limit_l_min -16
_diffrn_reflns_number 5409
_diffrn_reflns_point_group_measured_fraction_full 0.995
_diffrn_reflns_point_group_measured_fraction_max 0.988
_diffrn_reflns_theta_full 25.242
_diffrn_reflns_theta_max 26.740
_diffrn_reflns_theta_min 1.581
_diffrn_standards_number 0
_exptl_absorpt_coefficient_mu 2.647
_exptl_absorpt_correction_type none
_exptl_crystal_colour NONE
_exptl_crystal_density_diffrn 1.798
_exptl_crystal_density_method 'not measured'
_exptl_crystal_description NONE
_exptl_crystal_F_000 278.00
_exptl_crystal_size_max 0.02
_exptl_crystal_size_mid 0.02
_exptl_crystal_size_min 0.01
_refine_diff_density_max 2.67
_refine_diff_density_min -0.80
_refine_ls_extinction_method none
_refine_ls_goodness_of_fit_ref 1.044
_refine_ls_hydrogen_treatment undef
_refine_ls_number_parameters 109
_refine_ls_number_reflns 2140
_refine_ls_number_restraints 0
_refine_ls_R_factor_all 0.0986
_refine_ls_R_factor_gt 0.0651
_refine_ls_shift/su_max 0.000
_refine_ls_structure_factor_coef Fsqd
_refine_ls_weighting_details 'w = 1/[\s^2^(Fo^2^)+(0.1275P)^2^+5.4307P] where P=(Fo^2^+2Fc^2^)/3'
_refine_ls_weighting_scheme calc
_refine_ls_wR_factor_gt 0.2061
_refine_ls_wR_factor_ref 0.2302
_reflns_Friedel_coverage 0.000
_reflns_number_gt 1502
_reflns_number_total 2140
_reflns_threshold_expression F^2^>2.0\s(F^2^)
_cod_data_source_file ic6b02301_si_001.cif
_cod_data_source_block MH_140227_1_result
_cod_database_code 4349286
_shelxl_version_number 2014-3

loop_
_space_group_symop_id
_space_group_symop_operation_xyz
1 +X,+Y,+Z
2 -X,-Y,-Z

loop_
_atom_site_label
_atom_site_type_symbol
_atom_site_fract_x
_atom_site_fract_y
_atom_site_fract_z
_atom_site_U_iso_or_equiv
_atom_site_adp_type
_atom_site_occupancy
_atom_site_site_symmetry_order
_atom_site_calc_flag
Ni1 Ni 1.1746(3) 0.39077(11) 0.79007(8) 0.0191(4) Uani 1 1 d
S1 S 1.2308(5) 0.5888(2) 0.89106(15) 0.0212(5) Uani 1 1 d
S2 S 0.8939(5) 0.4819(2) 0.68175(15) 0.0205(5) Uani 1 1 d
S3 S 1.4592(6) 0.3050(2) 0.90033(16) 0.0236(5) Uani 1 1 d
S4 S 1.1193(5) 0.1924(2) 0.68842(15) 0.0210(5) Uani 1 1 d
N2 N 0.8418(18) 0.1203(8) 0.4987(6) 0.0241(16) Uani 1 1 d
N8 N 0.6177(17) 0.3701(7) 0.4967(5) 0.0197(15) Uani 1 1 d
C1 C 0.797(2) 0.3510(9) 0.5790(6) 0.0198(17) Uani 1 1 d
C2 C 0.905(2) 0.2207(9) 0.5817(6) 0.0199(17) Uani 1 1 d
C5 C 0.551(2) 0.2672(10) 0.4146(7) 0.0253(19) Uani 1 1 d
C6 C 1.447(2) 0.5659(9) 0.9969(6) 0.0204(17) Uani 1 1 d
C7 C 0.663(2) 0.1434(9) 0.4144(6) 0.0235(19) Uani 1 1 d

loop_
_atom_site_aniso_label
_atom_site_aniso_U_11
_atom_site_aniso_U_22
_atom_site_aniso_U_33
_atom_site_aniso_U_23
_atom_site_aniso_U_13
_atom_site_aniso_U_12
Ni1 0.0200(6) 0.0210(6) 0.0156(6) 0.0020(4) -0.0084(4) 0.0033(4)
S1 0.0236(11) 0.0222(11) 0.0170(10) 0.0020(8) -0.0094(8) 0.0039(8)
S2 0.0226(11) 0.0215(11) 0.0165(10) 0.0020(8) -0.0078(8) 0.0033(8)
S3 0.0292(12) 0.0222(11) 0.0184(10) 0.0011(8) -0.0122(8) 0.0057(9)
S4 0.0227(11) 0.0218(11) 0.0180(10) 0.0027(8) -0.0088(8) 0.0044(8)
N2 0.022(4) 0.024(4) 0.025(4) 0.001(3) -0.010(3) 0.003(3)
N8 0.020(4) 0.026(4) 0.013(3) 0.003(3) -0.004(3) 0.006(3)
C1 0.018(4) 0.027(5) 0.014(4) 0.005(3) 0.000(3) -0.001(3)
C2 0.015(4) 0.023(4) 0.020(4) 0.002(3) -0.002(3) 0.000(3)
C5 0.021(4) 0.032(5) 0.020(4) 0.000(4) -0.007(3) 0.002(4)
C6 0.015(4) 0.030(5) 0.015(4) 0.002(3) 0.000(3) 0.002(3)
C7 0.027(5) 0.027(5) 0.016(4) 0.002(3) -0.009(3) 0.003(4)

loop_
_atom_type_symbol
_atom_type_description
_atom_type_scat_dispersion_real
_atom_type_scat_dispersion_imag
_atom_type_scat_source
C C 0.0033 0.0016
;
International Tables for Crystallography
(Vol. C, Tables 4.2.6.8 and 6.1.1.4)
;
H H 0.0000 0.0000
;
International Tables for Crystallography
(Vol. C, Table 6.1.1.4)
;
N N 0.0061 0.0033
;
International Tables for Crystallography
(Vol. C, Tables 4.2.6.8 and 6.1.1.4)
;
Ni Ni 0.3393 1.1124
;
International Tables for Crystallography
(Vol. C, Tables 4.2.6.8 and 6.1.1.4)
;
S S 0.1246 0.1234
;
International Tables for Crystallography
(Vol. C, Tables 4.2.6.8 and 6.1.1.4)
;

loop_
_geom_angle_atom_site_label_1
_geom_angle_atom_site_label_2
_geom_angle_atom_site_label_3
_geom_angle
_geom_angle_site_symmetry_1
_geom_angle_site_symmetry_3
S3 Ni1 S1 91.25(10) . .
S3 Ni1 S2 178.52(10) . .
S1 Ni1 S2 87.31(10) . .
S3 Ni1 S4 88.82(10) . .
S1 Ni1 S4 179.83(11) . .
S2 Ni1 S4 92.62(9) . .
C6 S1 Ni1 104.8(3) . .
C1 S2 Ni1 103.6(3) . .
C6 S3 Ni1 105.3(3) 2_867 .
C2 S4 Ni1 103.3(3) . .
C2 N2 C7 119.5(8) . .
C1 N8 C5 120.0(8) . .
N8 C1 C2 119.8(8) . .
N8 C1 S2 120.4(7) . .
C2 C1 S2 119.8(6) . .
N2 C2 C1 119.3(7) . .
N2 C2 S4 120.0(7) . .
C1 C2 S4 120.6(6) . .
N8 C5 C7 120.9(8) . .
C6 C6 S1 120.4(8) 2_867 .
C6 C6 S3 118.2(8) 2_867 2_867
S1 C6 S3 121.4(5) . 2_867
C5 C7 N2 120.3(8) . .

loop_
_geom_bond_atom_site_label_1
_geom_bond_atom_site_label_2
_geom_bond_distance
_geom_bond_site_symmetry_2
Ni1 S3 2.169(2) .
Ni1 S1 2.170(3) .
Ni1 S2 2.174(2) .
Ni1 S4 2.176(3) .
S1 C6 1.684(8) .
S2 C1 1.711(8) .
S3 C6 1.698(9) 2_867
S4 C2 1.709(8) .
N2 C2 1.342(11) .
N2 C7 1.371(10) .
N8 C1 1.335(10) .
N8 C5 1.351(11) .
C1 C2 1.425(13) .
C5 C7 1.362(13) .
C6 C6 1.446(18) 2_867
C6 S3 1.698(9) 2_867

loop_
_geom_torsion_atom_site_label_1
_geom_torsion_atom_site_label_2
_geom_torsion_atom_site_label_3
_geom_torsion_atom_site_label_4
_geom_torsion
_geom_torsion_site_symmetry_4
C5 N8 C1 C2 -2.6(12) .
C5 N8 C1 S2 178.0(7) .
Ni1 S2 C1 N8 179.2(6) .
Ni1 S2 C1 C2 -0.2(7) .
C7 N2 C2 C1 -2.5(13) .
C7 N2 C2 S4 178.6(6) .
N8 C1 C2 N2 3.8(13) .
S2 C1 C2 N2 -176.8(6) .
N8 C1 C2 S4 -177.3(6) .
S2 C1 C2 S4 2.1(10) .
Ni1 S4 C2 N2 176.1(6) .
Ni1 S4 C2 C1 -2.7(8) .
C1 N8 C5 C7 0.1(13) .
Ni1 S1 C6 C6 0.6(10) 2_867
Ni1 S1 C6 S3 -178.3(4) 2_867
N8 C5 C7 N2 1.2(14) .
C2 N2 C7 C5 0.1(13) .
